data_7057606
loop_
_publ_author_name
'Yuan, Guo-Jun'
'Liu, Shao-Xian'
'Tian, Zheng-Fang'
'Ren, Xiao-Ming'

_publ_section_title
;
 A high temperature reversible phase transition in a supramolecular
 complex of 15-crown-5 with tetraphenylboron sodium
;
_journal_issue 18
_journal_name_full 'New Journal of Chemistry'
_journal_page_first 14943
_journal_paper_doi 10.1039/C8NJ02754D
_journal_volume 42
_journal_year 2018
_chemical_formula_moiety 'C20 H40 Na2 O10, 2(C24 H20 B)'
_chemical_formula_sum 'C68 H80 B2 Na2 O10'
_chemical_formula_weight 1124.92
_space_group_crystal_system monoclinic
_space_group_IT_number 14
_space_group_name_Hall '-P 2ybc'
_space_group_name_H-M_alt 'P 1 21/c 1'
_symmetry_space_group_name_Hall '-P 2ybc'
_symmetry_space_group_name_H-M 'P 1 21/c 1'
_atom_sites_solution_hydrogens geom
_atom_sites_solution_primary dual
_audit_creation_date 2018-07-21
_audit_creation_method
;
Olex2 1.2
(compiled 2018.05.29 svn.r3508 for OlexSys, GUI svn.r5506)
;
_audit_update_record
;
2018-07-23 deposited with the CCDC.
2018-07-31 downloaded from the CCDC.
;
_cell_angle_alpha 90
_cell_angle_beta 112.885(5)
_cell_angle_gamma 90
_cell_formula_units_Z 2
_cell_length_a 13.0154(13)
_cell_length_b 12.3870(13)
_cell_length_c 20.7837(18)
_cell_measurement_reflns_used 9825
_cell_measurement_temperature 293(2)
_cell_measurement_theta_max 27.396
_cell_measurement_theta_min 3.192
_cell_volume 3087.0(5)
_computing_cell_refinement 'SAINT v8.37A (Bruker, 2015)'
_computing_data_reduction 'SAINT v8.37A (Bruker, 2015)'
_computing_molecular_graphics 'Olex2 (Dolomanov et al., 2009)'
_computing_publication_material 'Olex2 (Dolomanov et al., 2009)'
_computing_structure_refinement 'ShelXL (Sheldrick, 2015)'
_computing_structure_solution 'ShelXT (Sheldrick, 2015)'
_diffrn_ambient_temperature 293(2)
_diffrn_measured_fraction_theta_full 0.998
_diffrn_measured_fraction_theta_max 0.998
_diffrn_measurement_device_type 'CCD area detector'
_diffrn_measurement_method 'phi and omega scans'
_diffrn_radiation_monochromator graphite
_diffrn_radiation_type MoK\a
_diffrn_radiation_wavelength 0.71073
_diffrn_reflns_av_R_equivalents 0.0259
_diffrn_reflns_av_unetI/netI 0.0136
_diffrn_reflns_Laue_measured_fraction_full 0.998
_diffrn_reflns_Laue_measured_fraction_max 0.998
_diffrn_reflns_limit_h_max 15
_diffrn_reflns_limit_h_min -15
_diffrn_reflns_limit_k_max 14
_diffrn_reflns_limit_k_min -14
_diffrn_reflns_limit_l_max 24
_diffrn_reflns_limit_l_min -24
_diffrn_reflns_number 35262
_diffrn_reflns_point_group_measured_fraction_full 0.998
_diffrn_reflns_point_group_measured_fraction_max 0.998
_diffrn_reflns_theta_full 25.007
_diffrn_reflns_theta_max 25.007
_diffrn_reflns_theta_min 3.198
_exptl_absorpt_coefficient_mu 0.091
_exptl_absorpt_correction_type none
_exptl_crystal_density_diffrn 1.210
_exptl_crystal_density_method 'not measured'
_exptl_crystal_description block
_exptl_crystal_F_000 1200
_exptl_crystal_size_max 0.19
_exptl_crystal_size_mid 0.18
_exptl_crystal_size_min 0.17
_refine_diff_density_max 0.623
_refine_diff_density_min -0.458
_refine_diff_density_rms 0.041
_refine_ls_extinction_coef 0.0175(14)
_refine_ls_extinction_expression Fc^*^=kFc[1+0.001xFc^2^\l^3^/sin(2\q)]^-1/4^
_refine_ls_extinction_method 'SHELXL-2014/7 (Sheldrick 2014'
_refine_ls_goodness_of_fit_ref 1.043
_refine_ls_hydrogen_treatment constr
_refine_ls_matrix_type full
_refine_ls_number_parameters 371
_refine_ls_number_reflns 5440
_refine_ls_number_restraints 7
_refine_ls_restrained_S_all 1.052
_refine_ls_R_factor_all 0.0663
_refine_ls_R_factor_gt 0.0550
_refine_ls_shift/su_max 0.000
_refine_ls_shift/su_mean 0.000
_refine_ls_structure_factor_coef Fsqd
_refine_ls_weighting_details 'w=1/[\s^2^(Fo^2^)+(0.0753P)^2^+1.7868P] where P=(Fo^2^+2Fc^2^)/3'
_refine_ls_weighting_scheme calc
_refine_ls_wR_factor_gt 0.1493
_refine_ls_wR_factor_ref 0.1629
_reflns_Friedel_coverage 0.000
_reflns_number_gt 4431
_reflns_number_total 5440
_reflns_threshold_expression 'I > 2\s(I)'
_cod_data_source_file c8nj02754d2.cif
_cod_data_source_block 1
_cod_depositor_comments 'Adding full bibliography for 7057606.cif.'
_cod_database_code 7057606
_shelx_shelxl_version_number 2014/7
_shelx_space_group_comment
;
The symmetry employed for this shelxl refinement is uniquely defined
by the following loop, which should always be used as a source of
symmetry information in preference to the above space-group names.
They are only intended as comments.
;
_shelx_estimated_absorpt_t_max 0.985
_shelx_estimated_absorpt_t_min 0.983
_olex2_refinement_description
;
1. Fixed Uiso
 At 1.2 times of:
  All C(H) groups, All C(H,H) groups
2. Restrained distances
 C25-Na1
 3.2 with sigma of 0.02
 C25-C26
 1.5 with sigma of 0.01
3. Rigid bond restraints
 O1, C26, O5, C25
 with sigma for 1-2 distances of 0.001 and sigma for 1-3 distances of 0.002
4.a Secondary CH2 refined with riding coordinates:
 C31(H31A,H31B), C32(H32A,H32B), C33(H33A,H33B), C30(H30A,H30B), C34(H34A,
 H34B), C28(H28A,H28B), C29(H29A,H29B), C27(H27A,H27B), C26(H26A,H26B),
 C25(H25A,H25B)
4.b Aromatic/amide H refined with riding coordinates:
 C14(H14), C6(H6), C8(H8), C5(H5), C18(H18), C15(H15), C24(H24), C12(H12),
 C2(H2), C22(H22), C4(H4), C17(H17), C20(H20), C16(H16), C10(H10), C9(H9),
 C11(H11), C3(H3), C21(H21), C23(H23)
;
_olex2_submission_special_instructions 'No special instructions were received'

loop_
_space_group_symop_operation_xyz
'x, y, z'
'-x, y+1/2, -z+1/2'
'-x, -y, -z'
'x, -y-1/2, z-1/2'

loop_
_atom_site_label
_atom_site_type_symbol
_atom_site_fract_x
_atom_site_fract_y
_atom_site_fract_z
_atom_site_U_iso_or_equiv
_atom_site_adp_type
_atom_site_occupancy
_atom_site_site_symmetry_order
_atom_site_calc_flag
_atom_site_refinement_flags_posn
_atom_site_refinement_flags_adp
Na1 Na 0.64669(7) -0.00964(6) 0.52557(4) 0.0472(3) Uani 1 1 d D .
O4 O 0.49376(13) -0.04203(13) 0.58181(8) 0.0554(4) Uani 1 1 d . .
O3 O 0.62574(14) -0.18875(12) 0.54830(9) 0.0589(4) Uani 1 1 d . .
O2 O 0.77285(15) -0.12225(14) 0.49305(9) 0.0657(5) Uani 1 1 d . .
O5 O 0.65152(18) 0.12044(16) 0.60844(11) 0.0814(6) Uani 1 1 d . U
O1 O 0.82663(16) 0.06278(18) 0.57352(11) 0.0849(6) Uani 1 1 d . U
C19 C 0.78607(16) 0.61631(17) 0.75782(10) 0.0426(5) Uani 1 1 d . .
C13 C 0.59924(17) 0.49649(18) 0.71143(11) 0.0464(5) Uani 1 1 d . .
C1 C 0.74849(18) 0.47675(16) 0.65269(11) 0.0462(5) Uani 1 1 d . .
C7 C 0.79479(17) 0.40152(17) 0.78514(11) 0.0469(5) Uani 1 1 d . .
C14 C 0.53561(18) 0.5897(2) 0.70151(11) 0.0512(5) Uani 1 1 d . .
H14 H 0.5716 0.6561 0.7085 0.061 Uiso 1 1 calc R .
C6 C 0.6602(2) 0.45487(17) 0.58920(11) 0.0523(5) Uani 1 1 d . .
H6 H 0.5888 0.4475 0.5888 0.063 Uiso 1 1 calc R .
C8 C 0.87752(19) 0.33187(18) 0.78237(12) 0.0549(6) Uani 1 1 d . .
H8 H 0.9029 0.3410 0.7466 0.066 Uiso 1 1 calc R .
C5 C 0.6747(2) 0.44368(19) 0.52650(12) 0.0633(7) Uani 1 1 d . .
H5 H 0.6134 0.4296 0.4855 0.076 Uiso 1 1 calc R .
C18 C 0.5392(2) 0.3997(2) 0.70242(13) 0.0614(6) Uani 1 1 d . .
H18 H 0.5778 0.3347 0.7095 0.074 Uiso 1 1 calc R .
C15 C 0.4205(2) 0.5882(3) 0.68165(12) 0.0654(7) Uani 1 1 d . .
H15 H 0.3811 0.6527 0.6746 0.078 Uiso 1 1 calc R .
C24 C 0.8174(2) 0.6467(2) 0.82692(12) 0.0613(6) Uani 1 1 d . .
H24 H 0.8117 0.5963 0.8585 0.074 Uiso 1 1 calc R .
C12 C 0.7650(2) 0.3833(2) 0.84233(13) 0.0596(6) Uani 1 1 d . .
H12 H 0.7111 0.4276 0.8476 0.072 Uiso 1 1 calc R .
C2 C 0.8525(2) 0.4868(2) 0.64817(13) 0.0611(6) Uani 1 1 d . .
H2 H 0.9143 0.5023 0.6886 0.073 Uiso 1 1 calc R .
C22 C 0.8666(2) 0.8258(2) 0.80711(16) 0.0695(7) Uani 1 1 d . .
H22 H 0.8939 0.8941 0.8235 0.083 Uiso 1 1 calc R .
C4 C 0.7776(3) 0.4531(2) 0.52481(14) 0.0698(7) Uani 1 1 d . .
H4 H 0.7873 0.4452 0.4830 0.084 Uiso 1 1 calc R .
C17 C 0.4246(2) 0.3971(3) 0.68334(14) 0.0720(8) Uani 1 1 d . .
H17 H 0.3879 0.3312 0.6778 0.086 Uiso 1 1 calc R .
C31 C 0.5305(2) -0.2231(2) 0.55993(14) 0.0653(7) Uani 1 1 d . .
H31A H 0.5411 -0.2963 0.5780 0.078 Uiso 1 1 calc R .
H31B H 0.4652 -0.2219 0.5165 0.078 Uiso 1 1 calc R .
C20 C 0.7962(2) 0.6982(2) 0.71497(14) 0.0669(7) Uani 1 1 d . .
H20 H 0.7755 0.6835 0.6677 0.080 Uiso 1 1 calc R .
C16 C 0.3652(2) 0.4917(3) 0.67254(13) 0.0715(8) Uani 1 1 d . .
H16 H 0.2882 0.4903 0.6592 0.086 Uiso 1 1 calc R .
C32 C 0.5150(2) -0.1480(2) 0.61135(14) 0.0674(7) Uani 1 1 d . .
H32A H 0.4528 -0.1717 0.6225 0.081 Uiso 1 1 calc R .
H32B H 0.5815 -0.1474 0.6541 0.081 Uiso 1 1 calc R .
C33 C 0.5096(2) 0.0405(2) 0.63421(13) 0.0670(7) Uani 1 1 d . .
H33A H 0.4903 0.0112 0.6714 0.080 Uiso 1 1 calc R .
H33B H 0.4598 0.1005 0.6133 0.080 Uiso 1 1 calc R .
C10 C 0.8906(2) 0.2350(2) 0.88524(16) 0.0769(8) Uani 1 1 d . .
H10 H 0.9213 0.1800 0.9175 0.092 Uiso 1 1 calc R .
C30 C 0.6661(3) -0.2634(2) 0.51174(15) 0.0742(8) Uani 1 1 d . .
H30A H 0.6175 -0.2644 0.4626 0.089 Uiso 1 1 calc R .
H30B H 0.6685 -0.3355 0.5305 0.089 Uiso 1 1 calc R .
C9 C 0.9236(2) 0.2497(2) 0.83041(15) 0.0709(7) Uani 1 1 d . .
H9 H 0.9770 0.2043 0.8255 0.085 Uiso 1 1 calc R .
C11 C 0.8119(2) 0.3026(2) 0.89150(14) 0.0716(7) Uani 1 1 d . .
H11 H 0.7897 0.2946 0.9287 0.086 Uiso 1 1 calc R .
B1 B 0.73343(19) 0.49685(19) 0.72728(12) 0.0429(5) Uani 1 1 d . .
C3 C 0.8674(3) 0.4746(3) 0.58592(15) 0.0741(8) Uani 1 1 d . .
H3 H 0.9384 0.4810 0.5855 0.089 Uiso 1 1 calc R .
C21 C 0.8354(3) 0.8003(2) 0.73882(17) 0.0766(8) Uani 1 1 d . .
H21 H 0.8403 0.8520 0.7077 0.092 Uiso 1 1 calc R .
C23 C 0.8571(3) 0.7491(2) 0.85109(15) 0.0768(8) Uani 1 1 d . .
H23 H 0.8774 0.7655 0.8981 0.092 Uiso 1 1 calc R .
C34 C 0.6261(3) 0.0804(2) 0.66419(14) 0.0746(8) Uani 1 1 d . .
H34A H 0.6337 0.1373 0.6978 0.090 Uiso 1 1 calc R .
H34B H 0.6766 0.0222 0.6877 0.090 Uiso 1 1 calc R .
C28 C 0.8783(2) -0.0701(3) 0.51255(17) 0.0777(8) Uani 1 1 d . .
H28A H 0.8751 -0.0190 0.4764 0.093 Uiso 1 1 calc R .
H28B H 0.9347 -0.1235 0.5160 0.093 Uiso 1 1 calc R .
C29 C 0.7796(3) -0.2284(2) 0.52063(18) 0.0829(9) Uani 1 1 d . .
H29A H 0.8284 -0.2288 0.5697 0.099 Uiso 1 1 calc R .
H29B H 0.8101 -0.2775 0.4962 0.099 Uiso 1 1 calc R .
C27 C 0.9107(2) -0.0129(3) 0.57945(18) 0.0858(9) Uani 1 1 d . .
H27A H 0.9190 -0.0637 0.6166 0.103 Uiso 1 1 calc R .
H27B H 0.9814 0.0237 0.5904 0.103 Uiso 1 1 calc R .
C26 C 0.8456(3) 0.1207(3) 0.6384(2) 0.1085(11) Uani 1 1 d D U
H26A H 0.8583 0.0700 0.6763 0.130 Uiso 1 1 calc R .
H26B H 0.9106 0.1669 0.6505 0.130 Uiso 1 1 calc R .
C25 C 0.7497(3) 0.1834(3) 0.6276(2) 0.1061(11) Uani 1 1 d D U
H25A H 0.7405 0.2360 0.5912 0.127 Uiso 1 1 calc R .
H25B H 0.7604 0.2226 0.6702 0.127 Uiso 1 1 calc R .

loop_
_atom_site_aniso_label
_atom_site_aniso_U_11
_atom_site_aniso_U_22
_atom_site_aniso_U_33
_atom_site_aniso_U_23
_atom_site_aniso_U_13
_atom_site_aniso_U_12
Na1 0.0482(5) 0.0420(5) 0.0461(5) -0.0007(3) 0.0125(4) -0.0003(3)
O4 0.0596(9) 0.0590(9) 0.0457(8) 0.0088(7) 0.0184(7) 0.0044(7)
O3 0.0714(10) 0.0405(8) 0.0712(10) -0.0026(7) 0.0347(9) -0.0065(7)
O2 0.0758(12) 0.0610(10) 0.0674(11) 0.0121(8) 0.0357(9) 0.0120(9)
O5 0.1014(13) 0.0753(12) 0.0780(12) -0.0307(10) 0.0462(11) -0.0243(10)
O1 0.0603(11) 0.0913(14) 0.0931(14) -0.0230(11) 0.0188(10) -0.0111(10)
C19 0.0334(10) 0.0462(11) 0.0446(11) -0.0001(9) 0.0113(8) -0.0002(8)
C13 0.0412(11) 0.0552(12) 0.0390(11) 0.0013(9) 0.0115(9) -0.0036(9)
C1 0.0488(12) 0.0394(10) 0.0466(11) -0.0001(9) 0.0142(9) 0.0014(9)
C7 0.0418(11) 0.0419(11) 0.0479(11) -0.0028(9) 0.0074(9) -0.0080(9)
C14 0.0466(12) 0.0612(13) 0.0450(11) 0.0150(10) 0.0168(9) 0.0039(10)
C6 0.0576(13) 0.0411(11) 0.0505(12) -0.0021(9) 0.0125(10) -0.0062(10)
C8 0.0498(12) 0.0495(12) 0.0524(12) -0.0062(10) 0.0056(10) 0.0002(10)
C5 0.0881(19) 0.0444(13) 0.0461(13) -0.0041(10) 0.0137(12) -0.0048(12)
C18 0.0510(13) 0.0603(14) 0.0680(15) -0.0068(12) 0.0177(11) -0.0114(11)
C15 0.0483(13) 0.094(2) 0.0540(13) 0.0265(13) 0.0198(11) 0.0169(13)
C24 0.0753(16) 0.0551(14) 0.0501(13) -0.0027(10) 0.0207(12) -0.0010(12)
C12 0.0537(13) 0.0596(14) 0.0620(14) 0.0092(11) 0.0186(11) -0.0034(11)
C2 0.0519(13) 0.0754(16) 0.0545(14) 0.0012(12) 0.0189(11) 0.0053(11)
C22 0.0589(15) 0.0530(14) 0.097(2) -0.0228(14) 0.0303(14) -0.0134(12)
C4 0.099(2) 0.0625(16) 0.0544(15) 0.0037(12) 0.0369(15) 0.0142(15)
C17 0.0545(15) 0.094(2) 0.0629(15) -0.0076(14) 0.0175(12) -0.0294(15)
C31 0.0698(15) 0.0499(13) 0.0713(16) 0.0098(12) 0.0220(13) -0.0170(12)
C20 0.0893(19) 0.0562(14) 0.0577(14) -0.0033(11) 0.0313(13) -0.0175(13)
C16 0.0396(12) 0.120(3) 0.0505(14) 0.0143(14) 0.0124(11) -0.0049(14)
C32 0.0685(16) 0.0702(16) 0.0702(16) 0.0238(13) 0.0344(13) 0.0036(13)
C33 0.0736(17) 0.0825(18) 0.0484(13) -0.0033(12) 0.0276(12) 0.0129(14)
C10 0.0739(18) 0.0545(15) 0.0749(18) 0.0170(13) -0.0009(14) -0.0035(13)
C30 0.121(2) 0.0395(12) 0.0702(16) -0.0045(11) 0.0457(17) -0.0005(14)
C9 0.0636(16) 0.0520(14) 0.0748(17) -0.0032(13) 0.0026(13) 0.0081(12)
C11 0.0684(16) 0.0729(17) 0.0628(15) 0.0170(13) 0.0140(13) -0.0150(14)
B1 0.0392(12) 0.0439(12) 0.0419(12) 0.0001(9) 0.0116(10) -0.0016(9)
C3 0.0733(17) 0.089(2) 0.0705(18) 0.0120(15) 0.0397(15) 0.0180(15)
C21 0.098(2) 0.0521(15) 0.094(2) -0.0054(14) 0.0523(18) -0.0196(14)
C23 0.090(2) 0.0705(18) 0.0613(16) -0.0235(14) 0.0194(14) -0.0033(15)
C34 0.091(2) 0.0754(18) 0.0574(15) -0.0144(13) 0.0289(14) 0.0010(15)
C28 0.0665(17) 0.092(2) 0.086(2) 0.0153(17) 0.0425(15) 0.0116(15)
C29 0.111(2) 0.0608(16) 0.099(2) 0.0185(15) 0.065(2) 0.0304(16)
C27 0.0501(15) 0.115(3) 0.090(2) 0.0115(19) 0.0240(15) -0.0002(16)
C26 0.0862(15) 0.105(3) 0.102(2) -0.046(2) 0.0017(19) -0.0299(16)
C25 0.1104(19) 0.081(2) 0.124(3) -0.050(2) 0.042(2) -0.0328(13)

loop_
_atom_type_symbol
_atom_type_description
_atom_type_scat_dispersion_real
_atom_type_scat_dispersion_imag
_atom_type_scat_source
C C 0.0033 0.0016 'International Tables Vol C Tables 4.2.6.8 and 6.1.1.4'
H H 0.0000 0.0000 'International Tables Vol C Tables 4.2.6.8 and 6.1.1.4'
B B 0.0013 0.0007 'International Tables Vol C Tables 4.2.6.8 and 6.1.1.4'
Na Na 0.0362 0.0249 'International Tables Vol C Tables 4.2.6.8 and 6.1.1.4'
O O 0.0106 0.0060 'International Tables Vol C Tables 4.2.6.8 and 6.1.1.4'

loop_
_geom_angle_atom_site_label_1
_geom_angle_atom_site_label_2
_geom_angle_atom_site_label_3
_geom_angle
_geom_angle_site_symmetry_1
_geom_angle_site_symmetry_3
O4 Na1 Na1 49.52(4) 3_656 3_656
O4 Na1 Na1 41.59(4) . 3_656
O4 Na1 O4 91.11(5) 3_656 .
O4 Na1 O2 104.50(6) 3_656 .
O3 Na1 Na1 85.81(5) . 3_656
O3 Na1 O4 110.19(7) . 3_656
O3 Na1 O4 66.60(6) . .
O3 Na1 O2 69.69(6) . .
O3 Na1 O5 118.86(7) . .
O3 Na1 O1 117.41(8) . .
O2 Na1 Na1 135.73(6) . 3_656
O2 Na1 O4 136.29(6) . .
O5 Na1 Na1 83.80(6) . 3_656
O5 Na1 O4 66.26(6) . .
O5 Na1 O4 107.38(8) . 3_656
O5 Na1 O2 140.19(8) . .
O1 Na1 Na1 152.13(7) . 3_656
O1 Na1 O4 125.35(8) . 3_656
O1 Na1 O4 131.07(7) . .
O1 Na1 O2 70.56(7) . .
O1 Na1 O5 71.74(8) . .
Na1 O4 Na1 88.89(5) 3_656 .
C32 O4 Na1 105.70(13) . .
C32 O4 Na1 127.21(15) . 3_656
C32 O4 C33 112.19(19) . .
C33 O4 Na1 107.89(14) . .
C33 O4 Na1 110.56(14) . 3_656
C31 O3 Na1 120.31(14) . .
C31 O3 C30 115.15(19) . .
C30 O3 Na1 114.78(14) . .
C28 O2 Na1 109.83(16) . .
C29 O2 Na1 111.07(15) . .
C29 O2 C28 113.7(2) . .
C34 O5 Na1 114.45(16) . .
C34 O5 C25 115.8(3) . .
C25 O5 Na1 110.46(18) . .
C27 O1 Na1 113.40(18) . .
C27 O1 C26 113.5(2) . .
C26 O1 Na1 111.33(19) . .
C24 C19 C20 113.8(2) . .
C24 C19 B1 123.62(19) . .
C20 C19 B1 122.47(19) . .
C14 C13 C18 114.9(2) . .
C14 C13 B1 123.53(19) . .
C18 C13 B1 121.4(2) . .
C6 C1 B1 124.0(2) . .
C2 C1 C6 114.5(2) . .
C2 C1 B1 121.32(19) . .
C8 C7 C12 114.0(2) . .
C8 C7 B1 125.0(2) . .
C12 C7 B1 121.1(2) . .
C13 C14 H14 118.5 . .
C13 C14 C15 123.0(2) . .
C15 C14 H14 118.5 . .
C1 C6 H6 118.6 . .
C5 C6 C1 122.7(2) . .
C5 C6 H6 118.6 . .
C7 C8 H8 118.4 . .
C9 C8 C7 123.1(2) . .
C9 C8 H8 118.4 . .
C6 C5 H5 119.7 . .
C4 C5 C6 120.6(2) . .
C4 C5 H5 119.7 . .
C13 C18 H18 118.7 . .
C17 C18 C13 122.6(3) . .
C17 C18 H18 118.7 . .
C14 C15 H15 120.0 . .
C16 C15 C14 120.0(3) . .
C16 C15 H15 120.0 . .
C19 C24 H24 118.6 . .
C19 C24 C23 122.8(2) . .
C23 C24 H24 118.6 . .
C7 C12 H12 118.3 . .
C11 C12 C7 123.4(3) . .
C11 C12 H12 118.3 . .
C1 C2 H2 118.6 . .
C3 C2 C1 122.9(2) . .
C3 C2 H2 118.6 . .
C21 C22 H22 120.8 . .
C21 C22 C23 118.4(2) . .
C23 C22 H22 120.8 . .
C5 C4 H4 120.5 . .
C5 C4 C3 119.0(2) . .
C3 C4 H4 120.5 . .
C18 C17 H17 120.0 . .
C16 C17 C18 120.1(3) . .
C16 C17 H17 120.0 . .
O3 C31 H31A 110.1 . .
O3 C31 H31B 110.1 . .
O3 C31 C32 107.8(2) . .
H31A C31 H31B 108.5 . .
C32 C31 H31A 110.1 . .
C32 C31 H31B 110.1 . .
C19 C20 H20 118.2 . .
C21 C20 C19 123.5(2) . .
C21 C20 H20 118.2 . .
C15 C16 C17 119.3(2) . .
C15 C16 H16 120.3 . .
C17 C16 H16 120.3 . .
O4 C32 C31 108.8(2) . .
O4 C32 H32A 109.9 . .
O4 C32 H32B 109.9 . .
C31 C32 H32A 109.9 . .
C31 C32 H32B 109.9 . .
H32A C32 H32B 108.3 . .
O4 C33 H33A 109.2 . .
O4 C33 H33B 109.2 . .
O4 C33 C34 112.0(2) . .
H33A C33 H33B 107.9 . .
C34 C33 H33A 109.2 . .
C34 C33 H33B 109.2 . .
C9 C10 H10 120.6 . .
C11 C10 H10 120.6 . .
C11 C10 C9 118.9(2) . .
O3 C30 H30A 110.2 . .
O3 C30 H30B 110.2 . .
O3 C30 C29 107.5(2) . .
H30A C30 H30B 108.5 . .
C29 C30 H30A 110.2 . .
C29 C30 H30B 110.2 . .
C8 C9 H9 119.8 . .
C10 C9 C8 120.4(3) . .
C10 C9 H9 119.8 . .
C12 C11 H11 120.0 . .
C10 C11 C12 120.1(3) . .
C10 C11 H11 120.0 . .
C19 B1 C1 108.20(17) . .
C19 B1 C7 110.49(16) . .
C13 B1 C19 109.19(17) . .
C13 B1 C1 108.35(17) . .
C13 B1 C7 108.58(17) . .
C7 B1 C1 111.98(17) . .
C2 C3 H3 119.9 . .
C4 C3 C2 120.3(3) . .
C4 C3 H3 119.9 . .
C22 C21 C20 120.5(3) . .
C22 C21 H21 119.7 . .
C20 C21 H21 119.7 . .
C24 C23 H23 119.5 . .
C22 C23 C24 121.0(3) . .
C22 C23 H23 119.5 . .
O5 C34 C33 107.4(2) . .
O5 C34 H34A 110.2 . .
O5 C34 H34B 110.2 . .
C33 C34 H34A 110.2 . .
C33 C34 H34B 110.2 . .
H34A C34 H34B 108.5 . .
O2 C28 H28A 109.2 . .
O2 C28 H28B 109.2 . .
O2 C28 C27 112.2(2) . .
H28A C28 H28B 107.9 . .
C27 C28 H28A 109.2 . .
C27 C28 H28B 109.2 . .
O2 C29 C30 108.5(2) . .
O2 C29 H29A 110.0 . .
O2 C29 H29B 110.0 . .
C30 C29 H29A 110.0 . .
C30 C29 H29B 110.0 . .
H29A C29 H29B 108.4 . .
O1 C27 C28 108.1(2) . .
O1 C27 H27A 110.1 . .
O1 C27 H27B 110.1 . .
C28 C27 H27A 110.1 . .
C28 C27 H27B 110.1 . .
H27A C27 H27B 108.4 . .
O1 C26 H26A 110.2 . .
O1 C26 H26B 110.2 . .
H26A C26 H26B 108.5 . .
C25 C26 O1 107.6(3) . .
C25 C26 H26A 110.2 . .
C25 C26 H26B 110.2 . .
O5 C25 H25A 109.0 . .
O5 C25 H25B 109.0 . .
C26 C25 O5 112.8(3) . .
C26 C25 H25A 109.0 . .
C26 C25 H25B 109.0 . .
H25A C25 H25B 107.8 . .

loop_
_geom_bond_atom_site_label_1
_geom_bond_atom_site_label_2
_geom_bond_distance
_geom_bond_site_symmetry_2
Na1 Na1 3.5512(17) 3_656
Na1 O4 2.7016(18) .
Na1 O4 2.3578(17) 3_656
Na1 O3 2.3065(17) .
Na1 O2 2.4417(19) .
Na1 O5 2.3415(19) .
Na1 O1 2.338(2) .
O4 Na1 2.3578(17) 3_656
O4 C32 1.430(3) .
O4 C33 1.449(3) .
O3 C31 1.418(3) .
O3 C30 1.421(3) .
O2 C28 1.426(3) .
O2 C29 1.423(3) .
O5 C34 1.413(3) .
O5 C25 1.416(4) .
O1 C27 1.409(4) .
O1 C26 1.461(4) .
C19 C24 1.384(3) .
C19 C20 1.389(3) .
C19 B1 1.650(3) .
C13 C14 1.389(3) .
C13 C18 1.404(3) .
C13 B1 1.647(3) .
C1 C6 1.398(3) .
C1 C2 1.398(3) .
C1 B1 1.655(3) .
C7 C8 1.398(3) .
C7 C12 1.404(3) .
C7 B1 1.653(3) .
C14 H14 0.9300 .
C14 C15 1.391(3) .
C6 H6 0.9300 .
C6 C5 1.395(3) .
C8 H8 0.9300 .
C8 C9 1.388(4) .
C5 H5 0.9300 .
C5 C4 1.358(4) .
C18 H18 0.9300 .
C18 C17 1.386(4) .
C15 H15 0.9300 .
C15 C16 1.370(4) .
C24 H24 0.9300 .
C24 C23 1.388(4) .
C12 H12 0.9300 .
C12 C11 1.389(4) .
C2 H2 0.9300 .
C2 C3 1.390(4) .
C22 H22 0.9300 .
C22 C21 1.353(4) .
C22 C23 1.356(4) .
C4 H4 0.9300 .
C4 C3 1.377(4) .
C17 H17 0.9300 .
C17 C16 1.374(4) .
C31 H31A 0.9700 .
C31 H31B 0.9700 .
C31 C32 1.489(4) .
C20 H20 0.9300 .
C20 C21 1.382(4) .
C16 H16 0.9300 .
C32 H32A 0.9700 .
C32 H32B 0.9700 .
C33 H33A 0.9700 .
C33 H33B 0.9700 .
C33 C34 1.483(4) .
C10 H10 0.9300 .
C10 C9 1.377(4) .
C10 C11 1.368(4) .
C30 H30A 0.9700 .
C30 H30B 0.9700 .
C30 C29 1.481(4) .
C9 H9 0.9300 .
C11 H11 0.9300 .
C3 H3 0.9300 .
C21 H21 0.9300 .
C23 H23 0.9300 .
C34 H34A 0.9700 .
C34 H34B 0.9700 .
C28 H28A 0.9700 .
C28 H28B 0.9700 .
C28 C27 1.469(5) .
C29 H29A 0.9700 .
C29 H29B 0.9700 .
C27 H27A 0.9700 .
C27 H27B 0.9700 .
C26 H26A 0.9700 .
C26 H26B 0.9700 .
C26 C25 1.413(5) .
C25 H25A 0.9700 .
C25 H25B 0.9700 .
